data_4348348
loop_
_publ_author_name
'Carter, Korey P.'
'Cahill, Christopher L.'

_publ_section_title
;
 Combining coordination and supramolecular chemistry to explore uranyl
 assembly in the solid state
;
_journal_issue 2
_journal_name_full 'Inorganic Chemistry Frontiers'
_journal_page_first 141
_journal_paper_doi 10.1039/C4QI00183D
_journal_volume 2
_journal_year 2015
_chemical_formula_sum 'C26 H16 Br2 N2 O6 U'
_chemical_formula_weight 850.26
_space_group_crystal_system monoclinic
_space_group_IT_number 14
_space_group_name_Hall '-P 2ybc'
_space_group_name_H-M_alt 'P 1 21/c 1'
_symmetry_cell_setting monoclinic
_symmetry_Int_Tables_number 14
_symmetry_space_group_name_H-M 'P 1 21/c 1'
_atom_sites_solution_hydrogens geom
_audit_creation_method SHELXL-2014
_audit_update_record
;
2014-09-23 deposited with the CCDC.
2014-12-08 downloaded from the CCDC.
;
_cell_angle_alpha 90
_cell_angle_beta 95.249(4)
_cell_angle_gamma 90
_cell_formula_units_Z 4
_cell_length_a 12.4466(8)
_cell_length_b 21.6789(13)
_cell_length_c 9.4110(6)
_cell_measurement_reflns_used 34243
_cell_measurement_temperature 293(2)
_cell_measurement_theta_max 47.147
_cell_measurement_theta_min 4.735
_cell_volume 2528.7(3)
_computing_cell_refinement 'SAINT, Bruker-AXS'
_computing_data_collection 'APEX, Bruker-AXS'
_computing_data_reduction 'SAINT, Bruker-AXS'
_computing_molecular_graphics 'Crystal Maker (Palmer, 2009)'
_computing_publication_material 'WINGX (Farrugia, 2012)'
_computing_structure_refinement 'SHELXL-2014 (Sheldrick, 2014)'
_computing_structure_solution 'SIR92 (Gualardi, 1994)'
_diffrn_ambient_temperature 293(2)
_diffrn_measured_fraction_theta_full 1.000
_diffrn_measured_fraction_theta_max 1.000
_diffrn_measurement_device_type 'Bruker APEX II CCD'
_diffrn_measurement_method 'omega scans'
_diffrn_radiation_probe x-ray
_diffrn_radiation_type MoK\a
_diffrn_radiation_wavelength 0.71073
_diffrn_reflns_av_R_equivalents 0.0481
_diffrn_reflns_av_unetI/netI 0.0450
_diffrn_reflns_Laue_measured_fraction_full 1.000
_diffrn_reflns_Laue_measured_fraction_max 1.000
_diffrn_reflns_limit_h_max 16
_diffrn_reflns_limit_h_min -16
_diffrn_reflns_limit_k_max 28
_diffrn_reflns_limit_k_min -27
_diffrn_reflns_limit_l_max 12
_diffrn_reflns_limit_l_min -12
_diffrn_reflns_number 25279
_diffrn_reflns_point_group_measured_fraction_full 1.000
_diffrn_reflns_point_group_measured_fraction_max 1.000
_diffrn_reflns_theta_full 25.500
_diffrn_reflns_theta_max 27.974
_diffrn_reflns_theta_min 1.643
_diffrn_source 'fine-focus sealed tube'
_exptl_absorpt_coefficient_mu 9.624
_exptl_absorpt_correction_T_max 0.7456
_exptl_absorpt_correction_T_min 0.6051
_exptl_absorpt_correction_type empirical
_exptl_absorpt_process_details 'SADABS, Bruker-AXS (2008)'
_exptl_crystal_colour Yellow
_exptl_crystal_density_diffrn 2.233
_exptl_crystal_description Plate
_exptl_crystal_F_000 1584
_exptl_crystal_size_max 0.23
_exptl_crystal_size_mid 0.17
_exptl_crystal_size_min 0.11
_refine_diff_density_max 0.597
_refine_diff_density_min -0.686
_refine_diff_density_rms 0.123
_refine_ls_extinction_method none
_refine_ls_goodness_of_fit_ref 1.005
_refine_ls_hydrogen_treatment constr
_refine_ls_matrix_type full
_refine_ls_number_parameters 334
_refine_ls_number_reflns 6099
_refine_ls_number_restraints 0
_refine_ls_restrained_S_all 1.005
_refine_ls_R_factor_all 0.0537
_refine_ls_R_factor_gt 0.0311
_refine_ls_shift/su_max 0.001
_refine_ls_shift/su_mean 0.000
_refine_ls_structure_factor_coef Fsqd
_refine_ls_weighting_details 'w=1/[\s^2^(Fo^2^)+(0.0260P)^2^] where P=(Fo^2^+2Fc^2^)/3'
_refine_ls_weighting_scheme calc
_refine_ls_wR_factor_gt 0.0560
_refine_ls_wR_factor_ref 0.0623
_reflns_Friedel_coverage 0.000
_reflns_number_gt 4576
_reflns_number_total 6099
_reflns_threshold_expression 'I > 2\s(I)'
_cod_data_source_file c4qi00183d2.cif
_cod_data_source_block Compound_2
_cod_original_sg_symbol_H-M 'P 21/c'
_cod_database_code 4348348
_shelx_space_group_comment
;
The symmetry employed for this shelxl refinement is uniquely defined
by the following loop, which should always be used as a source of
symmetry information in preference to the above space-group names.
They are only intended as comments.
;
_shelxl_version_number 2014-1

loop_
_space_group_symop_operation_xyz
'x, y, z'
'-x, y+1/2, -z+1/2'
'-x, -y, -z'
'x, -y-1/2, z-1/2'

loop_
_atom_site_label
_atom_site_type_symbol
_atom_site_fract_x
_atom_site_fract_y
_atom_site_fract_z
_atom_site_U_iso_or_equiv
_atom_site_adp_type
_atom_site_occupancy
_atom_site_site_symmetry_order
_atom_site_calc_flag
_atom_site_refinement_flags_posn
_atom_site_refinement_flags_adp
U1 U 0.19607(2) 0.08861(2) 0.23512(2) 0.03020(6) Uani 1 1 d . .
Br2 Br 0.52061(4) 0.45616(2) 0.17930(6) 0.05124(14) Uani 1 1 d . .
Br1 Br 0.31416(6) -0.23444(3) -0.32590(7) 0.06907(18) Uani 1 1 d . .
O2 O 0.2840(2) 0.06411(14) 0.3807(3) 0.0403(8) Uani 1 1 d . .
O1 O 0.1082(3) 0.11560(15) 0.0907(3) 0.0439(8) Uani 1 1 d . .
O5 O 0.3408(3) 0.15520(14) 0.1525(3) 0.0434(8) Uani 1 1 d . .
O4 O 0.3133(2) 0.03621(13) 0.0648(3) 0.0393(8) Uani 1 1 d . .
O6 O 0.2332(3) 0.19637(14) 0.2957(3) 0.0413(8) Uani 1 1 d . .
O3 O 0.1864(3) -0.01661(14) 0.1542(3) 0.0457(8) Uani 1 1 d . .
N1 N 0.0839(3) 0.13051(17) 0.4429(4) 0.0352(9) Uani 1 1 d . .
C15 C 0.1984(4) -0.1126(2) -0.0416(5) 0.0472(13) Uani 1 1 d . .
H15 H 0.1362 -0.1089 0.0054 0.057 Uiso 1 1 calc R U
N2 N 0.0103(3) 0.03145(17) 0.2859(4) 0.0323(8) Uani 1 1 d . .
C11 C -0.0561(3) 0.05764(19) 0.3754(4) 0.0289(10) Uani 1 1 d . .
C21 C 0.3658(3) 0.2624(2) 0.2119(5) 0.0323(10) Uani 1 1 d . .
C12 C -0.0171(3) 0.10929(19) 0.4605(4) 0.0297(10) Uani 1 1 d . .
C3 C -0.0366(4) 0.1818(2) 0.6485(5) 0.0485(13) Uani 1 1 d . .
H3 H -0.0771 0.2003 0.7151 0.058 Uiso 1 1 calc R U
C9 C -0.1288(4) -0.0439(2) 0.2249(5) 0.0403(11) Uani 1 1 d . .
H9 H -0.1503 -0.0791 0.1735 0.048 Uiso 1 1 calc R U
C6 C -0.2254(4) 0.0642(2) 0.4886(5) 0.0428(12) Uani 1 1 d . .
H6 H -0.2953 0.0501 0.4951 0.051 Uiso 1 1 calc R U
C8 C -0.1948(4) -0.0173(2) 0.3133(5) 0.0413(12) Uani 1 1 d . .
H8 H -0.2630 -0.0336 0.3217 0.050 Uiso 1 1 calc R U
C10 C -0.0273(4) -0.0175(2) 0.2119(5) 0.0397(11) Uani 1 1 d . .
H10 H 0.0163 -0.0353 0.1479 0.048 Uiso 1 1 calc R U
C13 C 0.2616(4) -0.0136(2) 0.0713(5) 0.0357(11) Uani 1 1 d . .
C23 C 0.4822(4) 0.3312(2) 0.0994(5) 0.0400(12) Uani 1 1 d . .
H23 H 0.5288 0.3392 0.0298 0.048 Uiso 1 1 calc R U
C25 C 0.3903(4) 0.3662(2) 0.2992(5) 0.0365(11) Uani 1 1 d . .
H25 H 0.3773 0.3967 0.3649 0.044 Uiso 1 1 calc R U
C22 C 0.4368(4) 0.2739(2) 0.1098(5) 0.0372(11) Uani 1 1 d . .
H22 H 0.4538 0.2427 0.0480 0.045 Uiso 1 1 calc R U
C5 C -0.1884(4) 0.1117(2) 0.5710(5) 0.0413(12) Uani 1 1 d . .
H5 H -0.2322 0.1296 0.6345 0.050 Uiso 1 1 calc R U
C20 C 0.3114(4) 0.2015(2) 0.2204(5) 0.0340(10) Uani 1 1 d . .
C7 C -0.1604(3) 0.0347(2) 0.3918(5) 0.0327(10) Uani 1 1 d . .
C1 C 0.1228(4) 0.1743(2) 0.5308(5) 0.0488(13) Uani 1 1 d . .
H1 H 0.1922 0.1887 0.5215 0.059 Uiso 1 1 calc R U
C24 C 0.4578(3) 0.3769(2) 0.1935(5) 0.0327(10) Uani 1 1 d . .
C14 C 0.2790(4) -0.0686(2) -0.0192(5) 0.0361(11) Uani 1 1 d . .
C18 C 0.3862(4) -0.1257(2) -0.1733(5) 0.0480(13) Uani 1 1 d . .
H18 H 0.4501 -0.1312 -0.2159 0.058 Uiso 1 1 calc R U
C4 C -0.0816(4) 0.1349(2) 0.5610(5) 0.0369(11) Uani 1 1 d . .
C26 C 0.3425(4) 0.3087(2) 0.3045(5) 0.0335(10) Uani 1 1 d . .
H26 H 0.2938 0.3013 0.3718 0.040 Uiso 1 1 calc R U
C19 C 0.3737(4) -0.0757(2) -0.0850(5) 0.0429(12) Uani 1 1 d . .
H19 H 0.4287 -0.0469 -0.0696 0.051 Uiso 1 1 calc R U
C17 C 0.3028(4) -0.1672(2) -0.1972(5) 0.0447(13) Uani 1 1 d . .
C16 C 0.2090(5) -0.1612(2) -0.1316(6) 0.0542(14) Uani 1 1 d . .
H16 H 0.1537 -0.1899 -0.1482 0.065 Uiso 1 1 calc R U
C2 C 0.0657(5) 0.2003(3) 0.6367(6) 0.0581(16) Uani 1 1 d . .
H2 H 0.0977 0.2299 0.6982 0.070 Uiso 1 1 calc R U

loop_
_atom_site_aniso_label
_atom_site_aniso_U_11
_atom_site_aniso_U_22
_atom_site_aniso_U_33
_atom_site_aniso_U_23
_atom_site_aniso_U_13
_atom_site_aniso_U_12
U1 0.03093(9) 0.02786(9) 0.03237(9) 0.00255(8) 0.00582(7) -0.00101(8)
Br2 0.0504(3) 0.0372(3) 0.0679(4) 0.0004(3) 0.0146(3) -0.0133(2)
Br1 0.0928(5) 0.0488(3) 0.0662(4) -0.0156(3) 0.0103(3) 0.0100(3)
O2 0.0413(19) 0.0374(18) 0.0415(19) 0.0054(15) 0.0002(15) 0.0021(15)
O1 0.043(2) 0.0437(19) 0.044(2) 0.0036(16) -0.0005(16) 0.0014(16)
O5 0.046(2) 0.0327(18) 0.054(2) -0.0041(16) 0.0207(17) -0.0040(16)
O4 0.045(2) 0.0279(17) 0.047(2) 0.0001(15) 0.0158(16) -0.0028(15)
O6 0.0421(19) 0.0332(18) 0.051(2) 0.0012(15) 0.0169(16) -0.0025(15)
O3 0.053(2) 0.0353(19) 0.052(2) -0.0035(16) 0.0229(17) -0.0076(16)
N1 0.037(2) 0.033(2) 0.036(2) -0.0031(17) 0.0035(17) -0.0099(18)
C15 0.050(3) 0.038(3) 0.056(3) -0.001(3) 0.019(3) -0.005(3)
N2 0.031(2) 0.035(2) 0.032(2) 0.0005(17) 0.0033(17) -0.0007(17)
C11 0.029(2) 0.029(2) 0.029(2) 0.0074(19) 0.0011(19) -0.0004(19)
C21 0.032(2) 0.033(3) 0.032(2) 0.005(2) 0.0014(19) -0.001(2)
C12 0.028(2) 0.030(2) 0.031(2) 0.0052(19) 0.0043(19) -0.0019(19)
C3 0.056(3) 0.044(3) 0.049(3) -0.009(3) 0.019(3) 0.000(3)
C9 0.040(3) 0.039(3) 0.041(3) -0.001(2) -0.002(2) -0.008(2)
C6 0.031(3) 0.051(3) 0.048(3) 0.012(3) 0.008(2) 0.000(2)
C8 0.034(3) 0.049(3) 0.040(3) 0.008(2) -0.003(2) -0.012(2)
C10 0.040(3) 0.041(3) 0.038(3) -0.007(2) 0.003(2) -0.004(2)
C13 0.038(3) 0.036(3) 0.032(2) 0.004(2) 0.001(2) 0.006(2)
C23 0.038(3) 0.047(3) 0.038(3) -0.001(2) 0.017(2) -0.009(2)
C25 0.039(3) 0.032(3) 0.038(3) -0.004(2) 0.005(2) 0.002(2)
C22 0.039(3) 0.034(3) 0.039(3) -0.006(2) 0.009(2) -0.005(2)
C5 0.038(3) 0.039(3) 0.048(3) 0.001(2) 0.013(2) 0.004(2)
C20 0.035(3) 0.032(3) 0.034(2) 0.006(2) 0.002(2) -0.001(2)
C7 0.032(2) 0.035(3) 0.032(2) 0.008(2) 0.001(2) 0.001(2)
C1 0.046(3) 0.054(3) 0.047(3) -0.008(3) 0.013(3) -0.017(3)
C24 0.026(2) 0.030(2) 0.042(3) 0.004(2) 0.001(2) -0.005(2)
C14 0.041(3) 0.031(2) 0.037(3) 0.002(2) 0.007(2) 0.004(2)
C18 0.044(3) 0.046(3) 0.055(3) -0.005(3) 0.014(3) 0.006(3)
C4 0.038(3) 0.035(3) 0.037(3) 0.005(2) 0.003(2) 0.002(2)
C26 0.034(2) 0.035(3) 0.033(2) 0.002(2) 0.012(2) -0.004(2)
C19 0.041(3) 0.035(3) 0.053(3) -0.005(2) 0.006(2) -0.003(2)
C17 0.060(3) 0.031(3) 0.043(3) -0.006(2) 0.004(3) 0.011(3)
C16 0.063(4) 0.037(3) 0.064(4) -0.009(3) 0.014(3) -0.008(3)
C2 0.069(4) 0.054(4) 0.053(3) -0.024(3) 0.020(3) -0.024(3)

loop_
_atom_type_symbol
_atom_type_description
_atom_type_scat_dispersion_real
_atom_type_scat_dispersion_imag
_atom_type_scat_source
C C 0.0033 0.0016 'International Tables Vol C Tables 4.2.6.8 and 6.1.1.4'
H H 0.0000 0.0000 'International Tables Vol C Tables 4.2.6.8 and 6.1.1.4'
N N 0.0061 0.0033 'International Tables Vol C Tables 4.2.6.8 and 6.1.1.4'
O O 0.0106 0.0060 'International Tables Vol C Tables 4.2.6.8 and 6.1.1.4'
Br Br -0.2901 2.4595 'International Tables Vol C Tables 4.2.6.8 and 6.1.1.4'
U U -9.6767 9.6646 'International Tables Vol C Tables 4.2.6.8 and 6.1.1.4'

loop_
_geom_angle_atom_site_label_1
_geom_angle_atom_site_label_2
_geom_angle_atom_site_label_3
_geom_angle
O2 U1 O1 178.24(14)
O2 U1 O3 88.27(13)
O1 U1 O3 93.49(14)
O2 U1 O6 90.92(13)
O1 U1 O6 87.33(13)
O3 U1 O6 170.33(10)
O2 U1 O5 90.11(13)
O1 U1 O5 88.97(13)
O3 U1 O5 117.93(10)
O6 U1 O5 52.43(10)
O2 U1 O4 90.23(13)
O1 U1 O4 90.77(13)
O3 U1 O4 52.35(10)
O6 U1 O4 118.03(10)
O5 U1 O4 65.61(10)
O2 U1 N1 82.06(13)
O1 U1 N1 97.05(13)
O3 U1 N1 122.78(11)
O6 U1 N1 66.58(10)
O5 U1 N1 118.34(10)
O4 U1 N1 171.21(11)
O2 U1 N2 101.87(12)
O1 U1 N2 78.95(13)
O3 U1 N2 66.56(11)
O6 U1 N2 122.98(10)
O5 U1 N2 167.51(10)
O4 U1 N2 117.23(10)
N1 U1 N2 60.82(11)
O2 U1 C20 90.97(13)
O1 U1 C20 87.54(14)
O3 U1 C20 144.19(12)
O6 U1 C20 26.17(11)
O5 U1 C20 26.27(11)
O4 U1 C20 91.86(11)
N1 U1 C20 92.48(12)
N2 U1 C20 147.74(12)
O2 U1 C13 89.88(13)
O1 U1 C13 91.65(14)
O3 U1 C13 26.23(11)
O6 U1 C13 144.17(12)
O5 U1 C13 91.75(12)
O4 U1 C13 26.14(11)
N1 U1 C13 148.67(12)
N2 U1 C13 91.78(12)
C20 U1 C13 118.01(13)
C20 O5 U1 93.0(3)
C13 O4 U1 91.6(3)
C20 O6 U1 95.3(3)
C13 O3 U1 97.3(3)
C1 N1 C12 117.1(4)
C1 N1 U1 121.2(3)
C12 N1 U1 121.7(3)
C16 C15 C14 121.0(5)
C16 C15 H15 119.5
C14 C15 H15 119.5
C10 N2 C11 117.0(4)
C10 N2 U1 122.5(3)
C11 N2 U1 119.8(3)
N2 C11 C7 122.5(4)
N2 C11 C12 118.6(4)
C7 C11 C12 118.8(4)
C26 C21 C22 119.4(4)
C26 C21 C20 119.3(4)
C22 C21 C20 121.2(4)
N1 C12 C4 122.5(4)
N1 C12 C11 117.6(4)
C4 C12 C11 119.8(4)
C2 C3 C4 119.9(5)
C2 C3 H3 120.0
C4 C3 H3 120.0
C8 C9 C10 118.9(4)
C8 C9 H9 120.5
C10 C9 H9 120.5
C5 C6 C7 121.9(4)
C5 C6 H6 119.1
C7 C6 H6 119.1
C9 C8 C7 119.8(4)
C9 C8 H8 120.1
C7 C8 H8 120.1
N2 C10 C9 123.7(4)
N2 C10 H10 118.1
C9 C10 H10 118.1
O4 C13 O3 118.7(4)
O4 C13 C14 123.7(4)
O3 C13 C14 117.5(4)
O4 C13 U1 62.3(2)
O3 C13 U1 56.5(2)
C14 C13 U1 171.8(3)
C22 C23 C24 119.2(4)
C22 C23 H23 120.4
C24 C23 H23 120.4
C24 C25 C26 118.1(4)
C24 C25 H25 121.0
C26 C25 H25 121.0
C23 C22 C21 120.4(4)
C23 C22 H22 119.8
C21 C22 H22 119.8
C6 C5 C4 120.1(4)
C6 C5 H5 120.0
C4 C5 H5 120.0
O5 C20 O6 119.3(4)
O5 C20 C21 121.6(4)
O6 C20 C21 119.1(4)
O5 C20 U1 60.8(2)
O6 C20 U1 58.5(2)
C21 C20 U1 176.8(3)
C8 C7 C11 117.9(4)
C8 C7 C6 122.5(4)
C11 C7 C6 119.5(4)
N1 C1 C2 123.8(5)
N1 C1 H1 118.1
C2 C1 H1 118.1
C25 C24 C23 121.7(4)
C25 C24 Br2 119.1(3)
C23 C24 Br2 119.2(3)
C15 C14 C19 119.2(4)
C15 C14 C13 119.7(4)
C19 C14 C13 121.1(4)
C19 C18 C17 119.0(5)
C19 C18 H18 120.5
C17 C18 H18 120.5
C12 C4 C3 117.5(4)
C12 C4 C5 119.7(4)
C3 C4 C5 122.8(4)
C21 C26 C25 121.2(4)
C21 C26 H26 119.4
C25 C26 H26 119.4
C18 C19 C14 120.1(5)
C18 C19 H19 119.9
C14 C19 H19 119.9
C16 C17 C18 121.5(5)
C16 C17 Br1 118.2(4)
C18 C17 Br1 120.3(4)
C17 C16 C15 119.0(5)
C17 C16 H16 120.5
C15 C16 H16 120.5
C3 C2 C1 119.0(5)
C3 C2 H2 120.5
C1 C2 H2 120.5

loop_
_geom_bond_atom_site_label_1
_geom_bond_atom_site_label_2
_geom_bond_distance
U1 O2 1.755(3)
U1 O1 1.764(3)
U1 O3 2.404(3)
U1 O6 2.439(3)
U1 O5 2.488(3)
U1 O4 2.533(3)
U1 N1 2.664(4)
U1 N2 2.705(4)
U1 C20 2.847(4)
U1 C13 2.860(5)
Br2 C24 1.897(4)
Br1 C17 1.908(5)
O5 C20 1.262(5)
O4 C13 1.261(5)
O6 C20 1.261(5)
O3 C13 1.274(5)
N1 C1 1.323(6)
N1 C12 1.363(5)
C15 C16 1.367(7)
C15 C14 1.385(6)
C15 H15 0.9300
N2 C10 1.330(5)
N2 C11 1.357(5)
C11 C7 1.412(6)
C11 C12 1.435(6)
C21 C26 1.378(6)
C21 C22 1.387(6)
C21 C20 1.490(6)
C12 C4 1.409(6)
C3 C2 1.350(7)
C3 C4 1.394(6)
C3 H3 0.9300
C9 C8 1.351(7)
C9 C10 1.402(6)
C9 H9 0.9300
C6 C5 1.345(7)
C6 C7 1.424(6)
C6 H6 0.9300
C8 C7 1.393(6)
C8 H8 0.9300
C10 H10 0.9300
C13 C14 1.493(6)
C23 C22 1.371(6)
C23 C24 1.382(6)
C23 H23 0.9300
C25 C24 1.379(6)
C25 C26 1.383(6)
C25 H25 0.9300
C22 H22 0.9300
C5 C4 1.432(6)
C5 H5 0.9300
C1 C2 1.394(7)
C1 H1 0.9300
C14 C19 1.389(6)
C18 C19 1.383(6)
C18 C17 1.376(7)
C18 H18 0.9300
C26 H26 0.9300
C19 H19 0.9300
C17 C16 1.376(7)
C16 H16 0.9300
C2 H2 0.9300
